data_4076286
loop_
_publ_author_name
'Choukroun, Robert'
'Lorber, Christian'
'Donnadieu, Bruno'

_publ_section_title
;
 Zwitterionic, Ring-Borylated Vanadium(III) Complexes from [Cp2VCO] and
 B(C6F5)3
;
_journal_issue 6
_journal_name_full Organometallics
_journal_page_first 1434
_journal_paper_doi 10.1021/om034383w
_journal_volume 23
_journal_year 2004
_chemical_formula_sum 'C30 H11 B F15 O2 V'
_chemical_formula_weight 750.14
_chemical_name_systematic
;
 ?
;
_space_group_IT_number 14
_symmetry_space_group_name_Hall '-P 2yn'
_symmetry_space_group_name_H-M 'P 1 21/n 1'
_atom_sites_solution_hydrogens geom
_atom_sites_solution_primary direct
_atom_sites_solution_secondary difmap
_audit_creation_method SHELXL-97
_cell_angle_alpha 90.000(5)
_cell_angle_beta 97.046(5)
_cell_angle_gamma 90.000(5)
_cell_formula_units_Z 4
_cell_length_a 14.594(5)
_cell_length_b 16.127(5)
_cell_length_c 11.890(5)
_cell_measurement_temperature 160(2)
_cell_volume 2777.3(17)
_computing_structure_refinement 'SHELXL-97 (Sheldrick, 1997)'
_diffrn_ambient_temperature 160(2)
_diffrn_measured_fraction_theta_full 0.965
_diffrn_measured_fraction_theta_max 0.965
_diffrn_radiation_monochromator graphite
_diffrn_radiation_source 'fine-focus sealed tube'
_diffrn_radiation_type MoK\a
_diffrn_radiation_wavelength 0.71073
_diffrn_reflns_av_R_equivalents 0.0492
_diffrn_reflns_av_sigmaI/netI 0.0414
_diffrn_reflns_limit_h_max 18
_diffrn_reflns_limit_h_min -18
_diffrn_reflns_limit_k_max 21
_diffrn_reflns_limit_k_min -21
_diffrn_reflns_limit_l_max 15
_diffrn_reflns_limit_l_min -15
_diffrn_reflns_number 26433
_diffrn_reflns_theta_full 28.13
_diffrn_reflns_theta_max 28.13
_diffrn_reflns_theta_min 2.44
_exptl_absorpt_coefficient_mu 0.489
_exptl_crystal_density_diffrn 1.794
_exptl_crystal_density_method 'not measured'
_exptl_crystal_F_000 1480
_refine_diff_density_max 0.266
_refine_diff_density_min -0.249
_refine_diff_density_rms 0.055
_refine_ls_extinction_method none
_refine_ls_goodness_of_fit_ref 1.015
_refine_ls_hydrogen_treatment mixed
_refine_ls_matrix_type full
_refine_ls_number_parameters 446
_refine_ls_number_reflns 6555
_refine_ls_number_restraints 0
_refine_ls_restrained_S_all 1.015
_refine_ls_R_factor_all 0.0663
_refine_ls_R_factor_gt 0.0369
_refine_ls_shift/su_max 0.027
_refine_ls_shift/su_mean 0.002
_refine_ls_structure_factor_coef Fsqd
_refine_ls_weighting_details 'calc w=1/[\s^2^(Fo^2^)+(0.0469P)^2^+0.0574P] where P=(Fo^2^+2Fc^2^)/3'
_refine_ls_weighting_scheme calc
_refine_ls_wR_factor_gt 0.0799
_refine_ls_wR_factor_ref 0.0911
_reflns_number_gt 4474
_reflns_number_total 6555
_reflns_threshold_expression >2sigma(I)
_cod_data_source_file om034383wsi20031218_034806.cif
_cod_data_source_block 5
_cod_database_code 4076286

loop_
_symmetry_equiv_pos_as_xyz
'x, y, z'
'-x+1/2, y+1/2, -z+1/2'
'-x, -y, -z'
'x-1/2, -y-1/2, z-1/2'

loop_
_atom_site_label
_atom_site_type_symbol
_atom_site_fract_x
_atom_site_fract_y
_atom_site_fract_z
_atom_site_U_iso_or_equiv
_atom_site_adp_type
_atom_site_occupancy
_atom_site_symmetry_multiplicity
_atom_site_calc_flag
_atom_site_refinement_flags
V1 V 0.31129(3) 0.22487(2) 0.90161(3) 0.02649(9) Uani 1 1 d .
O1 O 0.46177(17) 0.12609(17) 1.0519(2) 0.0787(7) Uani 1 1 d .
O2 O 0.28967(14) 0.32724(12) 1.11731(13) 0.0475(4) Uani 1 1 d .
B1 B 0.26860(17) 0.61453(14) 0.06089(18) 0.0270(4) Uani 1 1 d .
F12 F 0.17414(10) 0.52397(9) -0.13576(10) 0.0430(3) Uani 1 1 d .
F13 F 0.06548(11) 0.39388(10) -0.13149(13) 0.0537(4) Uani 1 1 d .
F14 F 0.01242(11) 0.33891(9) 0.06853(14) 0.0537(4) Uani 1 1 d .
F15 F 0.07586(12) 0.41782(11) 0.26441(13) 0.0569(4) Uani 1 1 d .
F16 F 0.19167(10) 0.54598(10) 0.26332(10) 0.0452(3) Uani 1 1 d .
F22 F 0.36205(10) 0.75663(8) -0.01394(12) 0.0420(3) Uani 1 1 d .
F23 F 0.31457(12) 0.91534(8) -0.00190(13) 0.0502(4) Uani 1 1 d .
F24 F 0.16111(12) 0.95996(8) 0.09432(12) 0.0498(4) Uani 1 1 d .
F25 F 0.05650(11) 0.84043(9) 0.17627(13) 0.0494(4) Uani 1 1 d .
F26 F 0.10332(10) 0.68247(8) 0.16890(12) 0.0443(3) Uani 1 1 d .
F32 F 0.38920(10) 0.47909(8) 0.02978(10) 0.0396(3) Uani 1 1 d .
F33 F 0.53836(11) 0.43032(8) 0.16449(12) 0.0457(3) Uani 1 1 d .
F34 F 0.59241(11) 0.51278(10) 0.36240(12) 0.0496(4) Uani 1 1 d .
F35 F 0.49328(10) 0.64424(9) 0.42075(10) 0.0413(3) Uani 1 1 d .
F36 F 0.34314(9) 0.69430(8) 0.28824(10) 0.0347(3) Uani 1 1 d .
C1 C 0.4073(2) 0.16201(17) 0.9959(2) 0.0477(6) Uani 1 1 d .
C2 C 0.29705(16) 0.28939(14) 1.03848(17) 0.0341(5) Uani 1 1 d .
C11 C 0.21698(18) 0.14095(15) 0.78617(19) 0.0400(5) Uani 1 1 d .
H11 H 0.2252 0.1319 0.7091 0.048 Uiso 1 1 calc R
C12 C 0.16124(17) 0.20305(16) 0.82641(19) 0.0393(5) Uani 1 1 d .
H12 H 0.1263 0.2433 0.7814 0.047 Uiso 1 1 calc R
C13 C 0.16638(17) 0.19506(16) 0.94417(19) 0.0399(5) Uani 1 1 d .
H13 H 0.1345 0.2282 0.9928 0.048 Uiso 1 1 calc R
C14 C 0.22699(19) 0.12932(15) 0.9780(2) 0.0421(6) Uani 1 1 d .
H14 H 0.2443 0.1110 1.0535 0.051 Uiso 1 1 calc R
C15 C 0.25794(19) 0.09510(14) 0.8784(2) 0.0428(6) Uani 1 1 d .
H15 H 0.2988 0.0495 0.8755 0.051 Uiso 1 1 calc R
C21 C 0.36901(19) 0.24688(15) 0.73399(19) 0.0429(6) Uani 1 1 d .
H21 H 0.3624 0.2077 0.6739 0.052 Uiso 1 1 calc R
C22 C 0.44225(18) 0.25040(15) 0.8217(2) 0.0412(5) Uani 1 1 d .
H22 H 0.4944 0.2147 0.8309 0.049 Uiso 1 1 calc R
C23 C 0.42453(16) 0.31714(14) 0.89461(19) 0.0355(5) Uani 1 1 d .
H23 H 0.4620 0.3332 0.9621 0.043 Uiso 1 1 calc R
C24 C 0.34091(17) 0.35510(13) 0.84801(17) 0.0340(5) Uani 1 1 d .
H24 H 0.3128 0.4020 0.8779 0.041 Uiso 1 1 calc R
C25 C 0.30691(18) 0.31124(15) 0.74996(17) 0.0383(5) Uani 1 1 d .
H25 H 0.2513 0.3230 0.7023 0.046 Uiso 1 1 calc R
C111 C 0.18952(14) 0.54249(12) 0.06404(16) 0.0277(4) Uani 1 1 d .
C112 C 0.15264(15) 0.50040(13) -0.03263(16) 0.0301(4) Uani 1 1 d .
C113 C 0.09502(16) 0.43280(13) -0.03390(19) 0.0359(5) Uani 1 1 d .
C114 C 0.06868(16) 0.40492(13) 0.0666(2) 0.0384(5) Uani 1 1 d .
C115 C 0.10132(17) 0.44454(15) 0.16542(19) 0.0379(5) Uani 1 1 d .
C116 C 0.16061(16) 0.51107(13) 0.16256(17) 0.0327(4) Uani 1 1 d .
C121 C 0.23437(14) 0.71009(12) 0.07500(15) 0.0276(4) Uani 1 1 d .
C122 C 0.28456(15) 0.77423(13) 0.03501(16) 0.0303(4) Uani 1 1 d .
C123 C 0.26223(17) 0.85690(13) 0.04041(17) 0.0352(5) Uani 1 1 d .
C124 C 0.18487(17) 0.87998(13) 0.08820(17) 0.0356(5) Uani 1 1 d .
C125 C 0.13230(16) 0.81933(14) 0.12954(17) 0.0345(5) Uani 1 1 d .
C126 C 0.15786(15) 0.73703(13) 0.12304(16) 0.0302(4) Uani 1 1 d .
C131 C 0.35792(14) 0.58933(12) 0.15111(15) 0.0256(4) Uani 1 1 d .
C132 C 0.41239(15) 0.52246(12) 0.12717(16) 0.0295(4) Uani 1 1 d .
C133 C 0.48931(16) 0.49542(13) 0.19488(18) 0.0333(5) Uani 1 1 d .
C134 C 0.51687(15) 0.53637(14) 0.29483(17) 0.0335(5) Uani 1 1 d .
C135 C 0.46593(15) 0.60314(13) 0.32362(16) 0.0300(4) Uani 1 1 d .
C136 C 0.38901(14) 0.62783(12) 0.25277(16) 0.0265(4) Uani 1 1 d .
H1B H 0.2928(17) 0.6107(15) -0.0265(19) 0.031(6) Uiso 1 1 d .

loop_
_atom_site_aniso_label
_atom_site_aniso_U_11
_atom_site_aniso_U_22
_atom_site_aniso_U_33
_atom_site_aniso_U_23
_atom_site_aniso_U_13
_atom_site_aniso_U_12
V1 0.02754(19) 0.02682(16) 0.02566(15) -0.00105(12) 0.00551(12) -0.00515(14)
O1 0.0535(16) 0.0857(17) 0.0935(17) 0.0379(14) -0.0049(12) 0.0136(12)
O2 0.0591(12) 0.0550(10) 0.0294(8) -0.0105(7) 0.0098(7) -0.0086(9)
B1 0.0255(12) 0.0288(11) 0.0266(10) 0.0020(8) 0.0020(8) -0.0049(9)
F12 0.0467(9) 0.0533(8) 0.0287(6) -0.0039(5) 0.0030(5) -0.0149(6)
F13 0.0486(10) 0.0531(9) 0.0581(9) -0.0213(7) 0.0016(7) -0.0187(7)
F14 0.0455(10) 0.0382(8) 0.0773(10) 0.0042(7) 0.0071(7) -0.0179(6)
F15 0.0548(11) 0.0662(10) 0.0505(8) 0.0218(7) 0.0096(7) -0.0184(8)
F16 0.0443(9) 0.0624(9) 0.0282(6) 0.0018(6) 0.0026(5) -0.0151(7)
F22 0.0371(8) 0.0378(7) 0.0537(8) 0.0068(6) 0.0160(6) -0.0037(6)
F23 0.0622(11) 0.0337(7) 0.0561(8) 0.0120(6) 0.0129(7) -0.0104(7)
F24 0.0644(11) 0.0299(7) 0.0537(8) -0.0025(6) 0.0019(7) 0.0068(6)
F25 0.0395(9) 0.0485(8) 0.0617(9) -0.0123(7) 0.0127(7) 0.0060(6)
F26 0.0398(8) 0.0381(7) 0.0589(8) -0.0037(6) 0.0214(6) -0.0091(6)
F32 0.0462(9) 0.0337(6) 0.0390(6) -0.0117(5) 0.0051(5) -0.0007(6)
F33 0.0480(9) 0.0377(7) 0.0529(8) 0.0006(6) 0.0124(6) 0.0175(6)
F34 0.0386(9) 0.0618(9) 0.0460(7) 0.0036(7) -0.0043(6) 0.0212(7)
F35 0.0368(8) 0.0545(8) 0.0303(6) -0.0085(5) -0.0052(5) 0.0069(6)
F36 0.0359(8) 0.0371(6) 0.0303(6) -0.0073(5) 0.0006(5) 0.0106(5)
C1 0.0389(16) 0.0479(14) 0.0559(14) 0.0116(11) 0.0047(11) 0.0001(11)
C2 0.0345(13) 0.0390(12) 0.0290(9) 0.0000(8) 0.0055(8) -0.0066(9)
C11 0.0392(14) 0.0445(13) 0.0365(10) -0.0120(9) 0.0061(9) -0.0168(10)
C12 0.0294(13) 0.0485(13) 0.0396(11) -0.0027(9) 0.0024(9) -0.0109(10)
C13 0.0314(14) 0.0486(13) 0.0416(11) -0.0061(10) 0.0121(9) -0.0147(10)
C14 0.0482(16) 0.0395(12) 0.0399(11) 0.0050(9) 0.0100(10) -0.0169(11)
C15 0.0462(16) 0.0268(11) 0.0569(14) -0.0046(9) 0.0131(11) -0.0118(10)
C21 0.0542(17) 0.0438(12) 0.0343(10) -0.0077(9) 0.0197(11) -0.0139(11)
C22 0.0363(15) 0.0368(11) 0.0541(13) -0.0015(10) 0.0202(11) -0.0050(9)
C23 0.0333(13) 0.0343(11) 0.0402(11) -0.0026(9) 0.0098(9) -0.0109(9)
C24 0.0415(14) 0.0285(10) 0.0334(10) 0.0028(8) 0.0097(9) -0.0073(9)
C25 0.0477(15) 0.0420(12) 0.0260(9) 0.0056(8) 0.0076(9) -0.0104(10)
C111 0.0241(11) 0.0271(9) 0.0313(9) 0.0014(7) 0.0014(7) 0.0001(8)
C112 0.0266(12) 0.0321(10) 0.0314(9) 0.0016(8) 0.0024(8) -0.0003(8)
C113 0.0277(13) 0.0323(11) 0.0464(12) -0.0077(9) -0.0005(9) -0.0020(9)
C114 0.0249(13) 0.0286(10) 0.0612(14) 0.0050(9) 0.0033(10) -0.0058(8)
C115 0.0323(13) 0.0400(12) 0.0418(11) 0.0140(9) 0.0056(9) -0.0033(9)
C116 0.0294(12) 0.0366(11) 0.0315(9) 0.0015(8) 0.0014(8) -0.0032(9)
C121 0.0258(11) 0.0315(10) 0.0238(8) 0.0022(7) -0.0042(7) -0.0024(8)
C122 0.0265(11) 0.0357(10) 0.0280(9) 0.0036(8) 0.0005(7) -0.0005(9)
C123 0.0420(14) 0.0314(10) 0.0307(10) 0.0054(8) -0.0018(9) -0.0070(9)
C124 0.0435(14) 0.0275(10) 0.0336(10) -0.0008(8) -0.0044(9) 0.0043(9)
C125 0.0301(13) 0.0393(12) 0.0329(10) -0.0061(8) -0.0009(8) 0.0011(9)
C126 0.0281(12) 0.0330(11) 0.0284(9) -0.0016(7) -0.0004(7) -0.0045(8)
C131 0.0234(11) 0.0269(9) 0.0270(8) 0.0018(7) 0.0051(7) -0.0036(7)
C132 0.0319(12) 0.0270(9) 0.0306(9) -0.0030(7) 0.0069(8) -0.0041(8)
C133 0.0338(13) 0.0268(10) 0.0417(11) 0.0037(8) 0.0140(9) 0.0046(8)
C134 0.0254(12) 0.0395(11) 0.0353(10) 0.0077(8) 0.0025(8) 0.0045(9)
C135 0.0279(12) 0.0357(10) 0.0263(9) 0.0012(8) 0.0031(8) -0.0010(8)
C136 0.0241(11) 0.0266(9) 0.0294(9) 0.0006(7) 0.0063(7) 0.0014(7)

loop_
_atom_type_symbol
_atom_type_description
_atom_type_scat_dispersion_real
_atom_type_scat_dispersion_imag
_atom_type_scat_source
C C 0.0033 0.0016 'International Tables Vol C Tables 4.2.6.8 and 6.1.1.4'
H H 0.0000 0.0000 'International Tables Vol C Tables 4.2.6.8 and 6.1.1.4'
O O 0.0106 0.0060 'International Tables Vol C Tables 4.2.6.8 and 6.1.1.4'
B B 0.0013 0.0007 'International Tables Vol C Tables 4.2.6.8 and 6.1.1.4'
F F 0.0171 0.0103 'International Tables Vol C Tables 4.2.6.8 and 6.1.1.4'
V V 0.3005 0.5294 'International Tables Vol C Tables 4.2.6.8 and 6.1.1.4'

loop_
_geom_angle_atom_site_label_1
_geom_angle_atom_site_label_2
_geom_angle_atom_site_label_3
_geom_angle
C2 V1 C1 86.63(11)
C2 V1 C23 80.32(9)
C1 V1 C23 83.45(11)
C2 V1 C14 84.79(9)
C1 V1 C14 78.56(11)
C23 V1 C14 157.25(9)
C2 V1 C15 121.82(9)
C1 V1 C15 78.51(11)
C23 V1 C15 150.03(9)
C14 V1 C15 37.28(9)
C2 V1 C24 77.52(8)
C1 V1 C24 119.63(10)
C23 V1 C24 36.81(9)
C14 V1 C24 153.27(9)
C15 V1 C24 155.92(9)
C2 V1 C11 134.38(9)
C1 V1 C11 111.99(11)
C23 V1 C11 140.52(8)
C14 V1 C11 60.71(9)
C15 V1 C11 36.04(10)
C24 V1 C11 120.56(9)
C2 V1 C25 109.70(9)
C1 V1 C25 135.83(10)
C23 V1 C25 60.73(9)
C14 V1 C25 141.45(10)
C15 V1 C25 119.96(9)
C24 V1 C25 36.08(8)
C11 V1 C25 85.97(9)
C2 V1 C22 115.48(9)
C1 V1 C22 75.81(11)
C23 V1 C22 36.87(8)
C14 V1 C22 145.90(10)
C15 V1 C22 114.52(9)
C24 V1 C22 60.83(9)
C11 V1 C22 109.49(9)
C25 V1 C22 60.05(10)
C2 V1 C21 136.75(9)
C1 V1 C21 105.33(11)
C23 V1 C21 60.67(8)
C14 V1 C21 137.93(9)
C15 V1 C21 101.38(9)
C24 V1 C21 60.27(8)
C11 V1 C21 79.98(9)
C25 V1 C21 35.94(9)
C22 V1 C21 35.76(10)
C2 V1 C13 74.53(9)
C1 V1 C13 112.30(10)
C23 V1 C13 149.07(9)
C14 V1 C13 36.28(10)
C15 V1 C13 60.87(9)
C24 V1 C13 118.29(9)
C11 V1 C13 59.95(9)
C25 V1 C13 111.58(9)
C22 V1 C13 168.15(9)
C21 V1 C13 132.54(9)
C2 V1 C12 102.23(9)
C1 V1 C12 136.42(10)
C23 V1 C12 139.90(9)
C14 V1 C12 60.29(10)
C15 V1 C12 60.42(10)
C24 V1 C12 103.92(9)
C11 V1 C12 36.05(9)
C25 V1 C12 81.48(9)
C22 V1 C12 132.64(9)
C21 V1 C12 96.93(9)
C13 V1 C12 35.62(8)
C131 B1 C121 113.33(16)
C131 B1 C111 108.39(16)
C121 B1 C111 116.12(18)
C131 B1 H1B 105.9(13)
C121 B1 H1B 106.1(12)
C111 B1 H1B 106.3(12)
O1 C1 V1 178.7(3)
O2 C2 V1 179.2(2)
C15 C11 C12 108.6(2)
C15 C11 V1 70.80(13)
C12 C11 V1 72.75(13)
C15 C11 H11 125.7
C12 C11 H11 125.7
V1 C11 H11 122.4
C13 C12 C11 108.2(2)
C13 C12 V1 72.05(14)
C11 C12 V1 71.20(14)
C13 C12 H12 125.9
C11 C12 H12 125.9
V1 C12 H12 122.5
C12 C13 C14 108.1(2)
C12 C13 V1 72.33(13)
C14 C13 V1 69.85(13)
C12 C13 H13 126.0
C14 C13 H13 126.0
V1 C13 H13 123.5
C13 C14 C15 107.8(2)
C13 C14 V1 73.87(13)
C15 C14 V1 71.56(12)
C13 C14 H14 126.1
C15 C14 H14 126.1
V1 C14 H14 120.3
C11 C15 C14 107.3(2)
C11 C15 V1 73.16(13)
C14 C15 V1 71.16(12)
C11 C15 H15 126.3
C14 C15 H15 126.3
V1 C15 H15 121.1
C22 C21 C25 108.4(2)
C22 C21 V1 71.71(13)
C25 C21 V1 71.58(12)
C22 C21 H21 125.8
C25 C21 H21 125.8
V1 C21 H21 122.6
C21 C22 C23 107.7(2)
C21 C22 V1 72.53(14)
C23 C22 V1 69.99(12)
C21 C22 H22 126.1
C23 C22 H22 126.1
V1 C22 H22 123.0
C24 C23 C22 107.5(2)
C24 C23 V1 72.33(12)
C22 C23 V1 73.14(13)
C24 C23 H23 126.3
C22 C23 H23 126.3
V1 C23 H23 120.1
C25 C24 C23 107.9(2)
C25 C24 V1 72.79(13)
C23 C24 V1 70.86(12)
C25 C24 H24 126.0
C23 C24 H24 126.0
V1 C24 H24 122.0
C24 C25 C21 108.5(2)
C24 C25 V1 71.14(12)
C21 C25 V1 72.48(13)
C24 C25 H25 125.8
C21 C25 H25 125.8
V1 C25 H25 122.3
C112 C111 C116 113.19(19)
C112 C111 B1 122.04(17)
C116 C111 B1 124.39(18)
F12 C112 C113 114.89(18)
F12 C112 C111 120.21(19)
C113 C112 C111 124.89(19)
F13 C113 C114 120.2(2)
F13 C113 C112 120.7(2)
C114 C113 C112 119.0(2)
F14 C114 C115 120.2(2)
F14 C114 C113 120.6(2)
C115 C114 C113 119.2(2)
F15 C115 C114 119.7(2)
F15 C115 C116 120.7(2)
C114 C115 C116 119.6(2)
F16 C116 C115 116.42(18)
F16 C116 C111 119.51(19)
C115 C116 C111 124.1(2)
C122 C121 C126 113.22(18)
C122 C121 B1 119.19(18)
C126 C121 B1 127.59(18)
F22 C122 C123 115.79(19)
F22 C122 C121 119.49(19)
C123 C122 C121 124.7(2)
F23 C123 C122 120.8(2)
F23 C123 C124 119.7(2)
C122 C123 C124 119.5(2)
F24 C124 C125 120.5(2)
F24 C124 C123 120.9(2)
C125 C124 C123 118.6(2)
F25 C125 C124 119.6(2)
F25 C125 C126 120.6(2)
C124 C125 C126 119.9(2)
F26 C126 C125 115.31(19)
F26 C126 C121 120.58(18)
C125 C126 C121 124.10(19)
C136 C131 C132 113.10(19)
C136 C131 B1 127.65(18)
C132 C131 B1 119.25(17)
F32 C132 C133 115.92(18)
F32 C132 C131 119.00(19)
C133 C132 C131 125.08(19)
F33 C133 C132 121.0(2)
F33 C133 C134 119.9(2)
C132 C133 C134 119.10(19)
F34 C134 C135 120.3(2)
F34 C134 C133 121.0(2)
C135 C134 C133 118.8(2)
F35 C135 C134 119.05(19)
F35 C135 C136 121.00(18)
C134 C135 C136 119.94(19)
F36 C136 C135 115.73(17)
F36 C136 C131 120.25(18)
C135 C136 C131 124.02(19)

loop_
_geom_bond_atom_site_label_1
_geom_bond_atom_site_label_2
_geom_bond_distance
V1 C2 1.964(2)
V1 C1 1.965(3)
V1 C23 2.233(2)
V1 C14 2.233(2)
V1 C15 2.238(2)
V1 C24 2.252(2)
V1 C11 2.269(2)
V1 C25 2.273(2)
V1 C22 2.274(2)
V1 C21 2.285(2)
V1 C13 2.285(2)
V1 C12 2.289(3)
O1 C1 1.132(3)
O2 C2 1.135(3)
B1 C131 1.635(3)
B1 C121 1.635(3)
B1 C111 1.641(3)
B1 H1B 1.14(2)
F12 C112 1.357(2)
F13 C113 1.343(3)
F14 C114 1.346(3)
F15 C115 1.348(3)
F16 C116 1.351(2)
F22 C122 1.364(3)
F23 C123 1.349(3)
F24 C124 1.340(3)
F25 C125 1.341(3)
F26 C126 1.346(2)
F32 C132 1.360(2)
F33 C133 1.345(2)
F34 C134 1.337(3)
F35 C135 1.349(2)
F36 C136 1.358(2)
C11 C15 1.395(4)
C11 C12 1.410(4)
C11 H11 0.9500
C12 C13 1.399(3)
C12 H12 0.9500
C13 C14 1.407(4)
C13 H13 0.9500
C14 C15 1.429(3)
C14 H14 0.9500
C15 H15 0.9500
C21 C22 1.400(4)
C21 C25 1.406(4)
C21 H21 0.9500
C22 C23 1.426(3)
C22 H22 0.9500
C23 C24 1.416(3)
C23 H23 0.9500
C24 C25 1.401(3)
C24 H24 0.9500
C25 H25 0.9500
C111 C112 1.385(3)
C111 C116 1.389(3)
C112 C113 1.376(3)
C113 C114 1.375(3)
C114 C115 1.371(4)
C115 C116 1.381(3)
C121 C122 1.385(3)
C121 C126 1.385(3)
C122 C123 1.376(3)
C123 C124 1.376(3)
C124 C125 1.371(3)
C125 C126 1.383(3)
C131 C136 1.385(3)
C131 C132 1.390(3)
C132 C133 1.370(3)
C133 C134 1.376(3)
C134 C135 1.375(3)
C135 C136 1.377(3)
